data_1520585
loop_
_publ_author_name
'Jones, Matthew D.'
'Brady, Lauren'
'McKeown, Paul'
'Buchard, Antoine'
'Sch\"afer, Pascal M.'
'Thomas, Lynne H.'
'Mahon, Mary F.'
'Woodman, Timothy J.'
'Lowe, John P.'

_publ_section_title
;
 Metal influence on the iso- and hetero-selectivity of complexes of
 bipyrrolidine derived salan ligands for the polymerisation of rac-lactide
;
_journal_issue 8
_journal_name_full 'Chem. Sci.'
_journal_page_first 5034
_journal_paper_doi 10.1039/C5SC01819F
_journal_volume 6
_journal_year 2015
_chemical_absolute_configuration ad
_chemical_formula_sum 'C32 H48 Hf N2 O4'
_chemical_formula_weight 703.21
_space_group_crystal_system tetragonal
_space_group_IT_number 78
_space_group_name_Hall 'P 4cw'
_space_group_name_H-M_alt 'P 43'
_symmetry_space_group_name_Hall 'P 4cw'
_symmetry_space_group_name_H-M 'P 43'
_atom_sites_solution_hydrogens geom
_audit_creation_method SHELXL-2014/7
_cell_angle_alpha 90
_cell_angle_beta 90
_cell_angle_gamma 90
_cell_formula_units_Z 4
_cell_length_a 10.38840(10)
_cell_length_b 10.38840(10)
_cell_length_c 28.7320(4)
_cell_measurement_reflns_used 9833
_cell_measurement_temperature 150(2)
_cell_measurement_theta_max 71.8410
_cell_measurement_theta_min 5.2280
_cell_volume 3100.72(6)
_computing_cell_refinement
;
CrysAlisPro, Agilent Technologies,
Version 1.171.37.33 (release 27-03-2014 CrysAlis171 .NET)
(compiled Mar 27 2014,17:12:48)
;
_computing_data_collection
;
CrysAlisPro, Agilent Technologies,
Version 1.171.37.33 (release 27-03-2014 CrysAlis171 .NET)
(compiled Mar 27 2014,17:12:48)
;
_computing_data_reduction
;
CrysAlisPro, Agilent Technologies,
Version 1.171.37.33 (release 27-03-2014 CrysAlis171 .NET)
(compiled Mar 27 2014,17:12:48)
;
_computing_structure_refinement 'SHELXL-2014/7 (Sheldrick, 2014)'
_computing_structure_solution SHELXS
_diffrn_ambient_temperature 150(2)
_diffrn_detector 'CCD plate'
_diffrn_detector_area_resol_mean 8.1150
_diffrn_detector_type EosS2
_diffrn_measured_fraction_theta_full 1.000
_diffrn_measured_fraction_theta_max 0.999
_diffrn_measurement_device 'four-circle diffractometer'
_diffrn_measurement_device_type 'SuperNova, Dual, Cu at zero, EosS2'
_diffrn_measurement_method '\w scans'
_diffrn_radiation_monochromator mirror
_diffrn_radiation_probe x-ray
_diffrn_radiation_type 'Cu K\a'
_diffrn_radiation_wavelength 1.54184
_diffrn_reflns_av_unetI/netI 0.0703
_diffrn_reflns_laue_measured_fraction_full 1.000
_diffrn_reflns_laue_measured_fraction_max 0.999
_diffrn_reflns_limit_h_max 9
_diffrn_reflns_limit_h_min -9
_diffrn_reflns_limit_k_max 12
_diffrn_reflns_limit_k_min 0
_diffrn_reflns_limit_l_max 35
_diffrn_reflns_limit_l_min -35
_diffrn_reflns_number 5054
_diffrn_reflns_point_group_measured_fraction_full 1.000
_diffrn_reflns_point_group_measured_fraction_max 1.000
_diffrn_reflns_theta_full 67.684
_diffrn_reflns_theta_max 72.029
_diffrn_reflns_theta_min 4.526
_diffrn_source 'sealed X-ray tube'
_diffrn_source_type 'SuperNova (Cu) X-ray Source'
_exptl_absorpt_coefficient_mu 6.511
_exptl_absorpt_correction_T_max 1.00000
_exptl_absorpt_correction_T_min 0.48140
_exptl_absorpt_correction_type multi-scan
_exptl_absorpt_process_details
;
CrysAlisPro, Agilent Technologies,
Version 1.171.37.33 (release 27-03-2014 CrysAlis171 .NET)
(compiled Mar 27 2014,17:12:48)
Empirical absorption correction using spherical harmonics,
 implemented in SCALE3 ABSPACK scaling algorithm.
Empirical absorption correction using spherical harmonics,
 implemented in SCALE3 ABSPACK scaling algorithm.
;
_exptl_crystal_colour 'clear light colourless'
_exptl_crystal_density_diffrn 1.506
_exptl_crystal_description prism
_exptl_crystal_F_000 1432
_exptl_crystal_size_max 0.1000
_exptl_crystal_size_mid 0.1000
_exptl_crystal_size_min 0.0500
_refine_diff_density_max 1.917
_refine_diff_density_min -3.543
_refine_diff_density_rms 0.202
_refine_ls_abs_structure_details
;
 Flack x determined using 1736 quotients [(I+)-(I-)]/[(I+)+(I-)]
 (Parsons, Flack and Wagner, Acta Cryst. B69 (2013) 249-259).
;
_refine_ls_abs_structure_Flack 0.04(4)
_refine_ls_extinction_method none
_refine_ls_goodness_of_fit_ref 1.065
_refine_ls_hydrogen_treatment constr
_refine_ls_matrix_type full
_refine_ls_number_parameters 361
_refine_ls_number_reflns 5054
_refine_ls_number_restraints 1
_refine_ls_restrained_S_all 1.065
_refine_ls_R_factor_all 0.0851
_refine_ls_R_factor_gt 0.0845
_refine_ls_shift/su_max 0.000
_refine_ls_shift/su_mean 0.000
_refine_ls_structure_factor_coef Fsqd
_refine_ls_weighting_details 'w=1/[\s^2^(Fo^2^)+(0.1779P)^2^+13.3402P] where P=(Fo^2^+2Fc^2^)/3'
_refine_ls_weighting_scheme calc
_refine_ls_wR_factor_gt 0.2228
_refine_ls_wR_factor_ref 0.2237
_reflns_Friedel_coverage 0.959
_reflns_friedel_fraction_full 1.000
_reflns_friedel_fraction_max 1.000
_reflns_number_gt 4977
_reflns_number_total 5054
_reflns_threshold_expression 'I > 2\s(I)'
_cod_data_source_file c5sc01819f3.cif
_cod_data_source_block Hf(2)(OiPr)2
_cod_depositor_comments 'Adding full bibliography for 1520580--1520588.cif.'
_cod_original_cell_volume 3100.72(7)
_cod_database_code 1520585
_shelx_shelxl_version_number 2014/7
_shelx_space_group_comment
;
The symmetry employed for this shelxl refinement is uniquely defined
by the following loop, which should always be used as a source of
symmetry information in preference to the above space-group names.
They are only intended as comments.
;
_shelx_estimated_absorpt_t_min 0.356
_shelx_estimated_absorpt_t_max 0.562

loop_
_space_group_symop_operation_xyz
'x, y, z'
'-y, x, z+3/4'
'-x, -y, z+1/2'
'y, -x, z+1/4'

loop_
_atom_site_label
_atom_site_type_symbol
_atom_site_fract_x
_atom_site_fract_y
_atom_site_fract_z
_atom_site_U_iso_or_equiv
_atom_site_adp_type
_atom_site_occupancy
_atom_site_site_symmetry_order
_atom_site_calc_flag
_atom_site_refinement_flags_posn
_atom_site_refinement_flags_adp
Hf1 Hf 0.73097(8) 0.15322(9) 0.03327(5) 0.0254(3) Uani 1 1 d . .
O1 O 0.7204(17) 0.0071(19) 0.0748(6) 0.032(4) Uani 1 1 d . .
N1 N 0.9040(16) 0.2406(16) 0.0776(6) 0.018(3) Uani 1 1 d . .
C1 C 0.719(3) -0.096(2) 0.1031(10) 0.036(6) Uani 1 1 d . .
H1 H 0.7804 -0.0793 0.1293 0.044 Uiso 1 1 calc R U
O2 O 0.5841(18) 0.1390(19) -0.0119(7) 0.035(4) Uani 1 1 d . .
N2 N 0.8162(15) 0.3353(16) -0.0076(7) 0.019(3) Uani 1 1 d . .
O3 O 0.6415(17) 0.284(2) 0.0769(6) 0.035(4) Uani 1 1 d . .
C3 C 0.589(3) -0.118(3) 0.1237(13) 0.050(8) Uani 1 1 d . .
H3A H 0.5654 -0.0442 0.1430 0.075 Uiso 1 1 calc R U
H3B H 0.5908 -0.1962 0.1428 0.075 Uiso 1 1 calc R U
H3C H 0.5259 -0.1284 0.0986 0.075 Uiso 1 1 calc R U
O4 O 0.8622(17) 0.0652(16) -0.0102(6) 0.032(4) Uani 1 1 d . .
C4 C 0.455(2) 0.126(3) -0.0183(11) 0.045(7) Uani 1 1 d . .
H4 H 0.4418 0.0682 -0.0456 0.054 Uiso 1 1 calc R U
C5 C 0.400(3) 0.259(3) -0.0313(12) 0.047(7) Uani 1 1 d . .
H5A H 0.4022 0.3157 -0.0040 0.070 Uiso 1 1 calc R U
H5B H 0.3114 0.2496 -0.0421 0.070 Uiso 1 1 calc R U
H5C H 0.4527 0.2974 -0.0562 0.070 Uiso 1 1 calc R U
C7 C 0.658(2) 0.355(2) 0.1143(9) 0.032(5) Uani 1 1 d . .
C8 C 0.767(2) 0.338(2) 0.1408(9) 0.032(5) Uani 1 1 d . .
C9 C 0.784(2) 0.418(2) 0.1801(8) 0.033(5) Uani 1 1 d . .
H9 H 0.8605 0.4106 0.1980 0.040 Uiso 1 1 calc R U
C10 C 0.693(3) 0.507(3) 0.1930(10) 0.040(6) Uani 1 1 d . .
C11 C 0.585(3) 0.524(3) 0.1643(11) 0.043(6) Uani 1 1 d . .
H11 H 0.5245 0.5887 0.1719 0.051 Uiso 1 1 calc R U
C12 C 0.564(2) 0.450(3) 0.1264(9) 0.032(5) Uani 1 1 d . .
C13 C 0.447(2) 0.464(3) 0.0950(11) 0.043(7) Uani 1 1 d . .
H13A H 0.4754 0.4697 0.0625 0.064 Uiso 1 1 calc R U
H13B H 0.4002 0.5425 0.1034 0.064 Uiso 1 1 calc R U
H13C H 0.3910 0.3892 0.0989 0.064 Uiso 1 1 calc R U
C15 C 0.868(2) 0.242(2) 0.1291(9) 0.029(5) Uani 1 1 d . .
H15A H 0.8380 0.1551 0.1382 0.035 Uiso 1 1 calc R U
H15B H 0.9466 0.2611 0.1476 0.035 Uiso 1 1 calc R U
C16 C 1.028(2) 0.170(2) 0.0742(9) 0.031(5) Uani 1 1 d . .
H16A H 1.0349 0.1279 0.0434 0.037 Uiso 1 1 calc R U
H16B H 1.0324 0.1025 0.0984 0.037 Uiso 1 1 calc R U
C17 C 1.141(2) 0.265(3) 0.0805(10) 0.036(5) Uani 1 1 d . .
H17A H 1.2009 0.2599 0.0538 0.043 Uiso 1 1 calc R U
H17B H 1.1889 0.2456 0.1095 0.043 Uiso 1 1 calc R U
C18 C 1.076(2) 0.398(2) 0.0832(9) 0.028(5) Uani 1 1 d . .
H18A H 1.0719 0.4291 0.1157 0.034 Uiso 1 1 calc R U
H18B H 1.1232 0.4619 0.0641 0.034 Uiso 1 1 calc R U
C19 C 0.941(2) 0.3734(19) 0.0636(10) 0.028(5) Uani 1 1 d . .
H19 H 0.8790 0.4369 0.0771 0.034 Uiso 1 1 calc R U
C20 C 0.942(2) 0.384(2) 0.0114(9) 0.026(5) Uani 1 1 d . .
H20 H 1.0140 0.3316 -0.0016 0.032 Uiso 1 1 calc R U
C21 C 0.956(2) 0.527(2) -0.0049(9) 0.028(5) Uani 1 1 d . .
H21A H 0.9821 0.5826 0.0213 0.033 Uiso 1 1 calc R U
H21B H 1.0204 0.5339 -0.0301 0.033 Uiso 1 1 calc R U
C22 C 0.820(3) 0.565(2) -0.0228(10) 0.038(6) Uani 1 1 d . .
H22A H 0.7914 0.6463 -0.0085 0.045 Uiso 1 1 calc R U
H22B H 0.8205 0.5745 -0.0571 0.045 Uiso 1 1 calc R U
C23 C 0.736(3) 0.455(3) -0.0084(10) 0.033(5) Uani 1 1 d . .
H23A H 0.6638 0.4454 -0.0306 0.039 Uiso 1 1 calc R U
H23B H 0.6996 0.4719 0.0229 0.039 Uiso 1 1 calc R U
C24 C 0.833(2) 0.298(2) -0.0595(9) 0.028(5) Uani 1 1 d . .
H24A H 0.7522 0.2593 -0.0709 0.033 Uiso 1 1 calc R U
H24B H 0.8493 0.3773 -0.0778 0.033 Uiso 1 1 calc R U
C25 C 0.942(2) 0.205(2) -0.0674(9) 0.027(5) Uani 1 1 d . .
C26 C 1.034(2) 0.231(2) -0.1015(9) 0.031(5) Uani 1 1 d . .
H26 H 1.0271 0.3077 -0.1192 0.037 Uiso 1 1 calc R U
C27 C 1.137(2) 0.148(2) -0.1107(9) 0.031(5) Uani 1 1 d . .
C28 C 1.139(2) 0.035(2) -0.0849(10) 0.034(5) Uani 1 1 d . .
H28 H 1.2062 -0.0246 -0.0911 0.041 Uiso 1 1 calc R U
C29 C 1.050(2) 0.002(2) -0.0503(9) 0.031(5) Uani 1 1 d . .
C30 C 0.950(2) 0.093(2) -0.0422(8) 0.023(4) Uani 1 1 d . .
C31 C 1.056(3) -0.115(3) -0.0241(10) 0.041(6) Uani 1 1 d . .
H31A H 1.1181 -0.1742 -0.0388 0.061 Uiso 1 1 calc R U
H31B H 0.9712 -0.1559 -0.0234 0.061 Uiso 1 1 calc R U
H31C H 1.0843 -0.0965 0.0078 0.061 Uiso 1 1 calc R U
C32 C 1.237(3) 0.177(3) -0.1473(10) 0.041(6) Uani 1 1 d . .
H32A H 1.2263 0.1182 -0.1736 0.061 Uiso 1 1 calc R U
H32B H 1.3231 0.1666 -0.1340 0.061 Uiso 1 1 calc R U
H32C H 1.2260 0.2661 -0.1580 0.061 Uiso 1 1 calc R U
C2 C 0.763(4) -0.217(3) 0.0782(13) 0.056(8) Uani 1 1 d . .
H2A H 0.7072 -0.2333 0.0513 0.084 Uiso 1 1 calc R U
H2B H 0.7581 -0.2908 0.0996 0.084 Uiso 1 1 calc R U
H2C H 0.8520 -0.2065 0.0676 0.084 Uiso 1 1 calc R U
C14 C 0.709(4) 0.589(4) 0.2356(12) 0.059(9) Uani 1 1 d . .
H14A H 0.7288 0.5346 0.2624 0.088 Uiso 1 1 calc R U
H14B H 0.6285 0.6362 0.2415 0.088 Uiso 1 1 calc R U
H14C H 0.7788 0.6509 0.2306 0.088 Uiso 1 1 calc R U
C6 C 0.388(3) 0.066(3) 0.0232(13) 0.053(9) Uani 1 1 d . .
H6A H 0.4420 -0.0017 0.0364 0.080 Uiso 1 1 calc R U
H6B H 0.3055 0.0288 0.0131 0.080 Uiso 1 1 calc R U
H6C H 0.3715 0.1321 0.0468 0.080 Uiso 1 1 calc R U

loop_
_atom_site_aniso_label
_atom_site_aniso_U_11
_atom_site_aniso_U_22
_atom_site_aniso_U_33
_atom_site_aniso_U_23
_atom_site_aniso_U_13
_atom_site_aniso_U_12
Hf1 0.0193(5) 0.0283(5) 0.0285(5) -0.0003(5) -0.0015(5) -0.0025(3)
O1 0.024(8) 0.039(9) 0.032(9) 0.002(8) 0.000(7) 0.000(7)
N1 0.014(7) 0.015(8) 0.027(9) 0.002(7) -0.006(6) -0.007(6)
C1 0.040(14) 0.023(11) 0.046(15) 0.004(11) -0.005(11) -0.003(9)
O2 0.028(9) 0.040(10) 0.037(9) -0.004(8) -0.011(7) 0.007(7)
N2 0.012(7) 0.014(7) 0.032(10) 0.002(7) -0.002(6) -0.002(6)
O3 0.034(10) 0.049(11) 0.023(8) -0.015(8) 0.002(7) 0.015(8)
C3 0.039(14) 0.035(14) 0.08(2) 0.013(14) 0.019(15) -0.004(11)
O4 0.026(8) 0.030(8) 0.038(9) -0.003(7) 0.014(7) -0.009(7)
C4 0.022(12) 0.058(18) 0.055(18) -0.011(14) -0.025(12) -0.006(10)
C5 0.031(13) 0.049(16) 0.060(18) -0.006(14) -0.020(13) 0.003(12)
C7 0.026(10) 0.029(11) 0.042(14) 0.001(10) 0.011(10) 0.003(9)
C8 0.035(12) 0.031(12) 0.029(12) 0.007(9) -0.001(10) 0.005(9)
C9 0.032(12) 0.040(13) 0.027(12) 0.012(10) 0.009(10) -0.010(10)
C10 0.044(15) 0.042(14) 0.035(13) -0.007(11) 0.001(11) -0.018(11)
C11 0.036(14) 0.040(14) 0.053(17) -0.002(12) 0.010(12) -0.006(10)
C12 0.027(11) 0.036(12) 0.034(12) 0.003(10) 0.016(10) -0.009(9)
C13 0.018(11) 0.033(13) 0.08(2) 0.000(13) 0.006(12) 0.008(9)
C15 0.026(11) 0.028(11) 0.032(13) 0.004(10) -0.002(9) -0.002(9)
C16 0.013(10) 0.035(13) 0.044(14) 0.004(11) -0.005(9) 0.001(9)
C17 0.019(10) 0.044(14) 0.044(14) 0.009(11) -0.008(9) -0.005(9)
C18 0.022(11) 0.029(11) 0.034(12) -0.010(9) -0.002(9) -0.012(9)
C19 0.034(13) 0.006(9) 0.045(14) -0.004(9) 0.011(10) -0.008(8)
C20 0.025(11) 0.019(11) 0.035(12) -0.003(9) 0.010(9) -0.002(8)
C21 0.027(11) 0.017(10) 0.039(13) 0.002(9) 0.003(9) -0.003(8)
C22 0.057(16) 0.015(10) 0.041(15) -0.004(9) 0.005(12) -0.003(10)
C23 0.031(12) 0.033(13) 0.034(13) -0.004(10) -0.004(10) 0.002(10)
C24 0.039(13) 0.014(9) 0.030(12) 0.003(8) -0.007(10) 0.006(8)
C25 0.023(10) 0.031(12) 0.028(12) -0.010(9) -0.001(9) 0.001(9)
C26 0.030(11) 0.027(10) 0.037(13) -0.002(10) -0.002(10) -0.012(9)
C27 0.024(11) 0.032(11) 0.036(12) -0.009(10) 0.003(9) -0.010(9)
C28 0.024(10) 0.037(12) 0.042(14) -0.015(10) -0.002(10) -0.006(9)
C29 0.024(11) 0.030(11) 0.040(14) -0.007(10) -0.001(10) 0.002(9)
C30 0.023(10) 0.022(10) 0.025(11) -0.006(8) -0.001(8) -0.008(8)
C31 0.044(15) 0.031(12) 0.047(16) -0.005(11) 0.006(12) -0.006(11)
C32 0.026(12) 0.048(14) 0.048(16) -0.003(13) 0.003(12) -0.018(11)
C2 0.07(2) 0.034(14) 0.06(2) -0.005(14) 0.016(17) 0.007(14)
C14 0.08(3) 0.05(2) 0.038(16) -0.013(15) 0.014(17) -0.013(17)
C6 0.031(12) 0.045(15) 0.08(3) 0.006(15) 0.015(14) -0.002(11)

loop_
_atom_type_symbol
_atom_type_description
_atom_type_scat_dispersion_real
_atom_type_scat_dispersion_imag
_atom_type_scat_source
C C 0.0181 0.0091 'International Tables Vol C Tables 4.2.6.8 and 6.1.1.4'
H H 0.0000 0.0000 'International Tables Vol C Tables 4.2.6.8 and 6.1.1.4'
N N 0.0311 0.0180 'International Tables Vol C Tables 4.2.6.8 and 6.1.1.4'
O O 0.0492 0.0322 'International Tables Vol C Tables 4.2.6.8 and 6.1.1.4'
Hf Hf -6.1794 4.9776 'International Tables Vol C Tables 4.2.6.8 and 6.1.1.4'

loop_
_geom_angle_atom_site_label_1
_geom_angle_atom_site_label_2
_geom_angle_atom_site_label_3
_geom_angle
O1 Hf1 O2 107.3(8)
O1 Hf1 O4 93.6(7)
O2 Hf1 O4 94.5(7)
O1 Hf1 O3 96.8(8)
O2 Hf1 O3 95.7(7)
O4 Hf1 O3 162.6(7)
O1 Hf1 N1 90.7(7)
O2 Hf1 N1 161.2(7)
O4 Hf1 N1 89.7(7)
O3 Hf1 N1 76.3(7)
O1 Hf1 N2 160.6(7)
O2 Hf1 N2 91.2(7)
O4 Hf1 N2 79.0(6)
O3 Hf1 N2 86.8(7)
N1 Hf1 N2 71.5(6)
C1 O1 Hf1 177.2(18)
C19 N1 C16 102.3(17)
C19 N1 C15 108.5(17)
C16 N1 C15 106.2(17)
C19 N1 Hf1 113.8(14)
C16 N1 Hf1 115.6(13)
C15 N1 Hf1 109.9(12)
O1 C1 C3 112(2)
O1 C1 C2 112(3)
C3 C1 C2 109(2)
C4 O2 Hf1 147(2)
C20 N2 C23 102.0(17)
C20 N2 C24 109.6(17)
C23 N2 C24 104.8(17)
C20 N2 Hf1 114.1(14)
C23 N2 Hf1 117.2(14)
C24 N2 Hf1 108.5(12)
C7 O3 Hf1 143.4(16)
C30 O4 Hf1 141.2(15)
O2 C4 C6 113(3)
O2 C4 C5 108(3)
C6 C4 C5 113(3)
O3 C7 C8 119(2)
O3 C7 C12 119(2)
C8 C7 C12 121(3)
C7 C8 C9 118(2)
C7 C8 C15 123(2)
C9 C8 C15 119(2)
C10 C9 C8 122(2)
C9 C10 C11 118(3)
C9 C10 C14 122(3)
C11 C10 C14 120(3)
C12 C11 C10 122(3)
C11 C12 C7 118(3)
C11 C12 C13 124(3)
C7 C12 C13 118(2)
C8 C15 N1 113(2)
N1 C16 C17 110(2)
C16 C17 C18 104.4(18)
C19 C18 C17 103.3(17)
N1 C19 C20 109.7(19)
N1 C19 C18 107(2)
C20 C19 C18 111(2)
N2 C20 C19 110(2)
N2 C20 C21 107(2)
C19 C20 C21 111.6(19)
C22 C21 C20 104.8(18)
C23 C22 C21 104(2)
C22 C23 N2 108(2)
C25 C24 N2 113.0(19)
C30 C25 C26 119(2)
C30 C25 C24 121(2)
C26 C25 C24 120(2)
C25 C26 C27 123(2)
C28 C27 C26 116(2)
C28 C27 C32 122(2)
C26 C27 C32 122(2)
C27 C28 C29 125(2)
C28 C29 C30 116(2)
C28 C29 C31 123(2)
C30 C29 C31 121(2)
O4 C30 C25 120(2)
O4 C30 C29 118(2)
C25 C30 C29 121(2)

loop_
_geom_bond_atom_site_label_1
_geom_bond_atom_site_label_2
_geom_bond_distance
Hf1 O1 1.934(18)
Hf1 O2 2.009(17)
Hf1 O4 2.062(17)
Hf1 O3 2.073(17)
Hf1 N1 2.383(16)
Hf1 N2 2.396(16)
O1 C1 1.35(3)
N1 C19 1.49(2)
N1 C16 1.49(3)
N1 C15 1.52(3)
C1 C3 1.49(4)
C1 C2 1.52(4)
O2 C4 1.36(3)
N2 C20 1.50(3)
N2 C23 1.50(3)
N2 C24 1.55(3)
O3 C7 1.31(3)
O4 C30 1.33(3)
C4 C6 1.52(5)
C4 C5 1.54(4)
C7 C8 1.37(4)
C7 C12 1.43(3)
C8 C9 1.42(4)
C8 C15 1.49(3)
C9 C10 1.37(4)
C10 C11 1.40(4)
C10 C14 1.50(4)
C11 C12 1.35(4)
C12 C13 1.52(4)
C16 C17 1.54(3)
C17 C18 1.54(4)
C18 C19 1.53(3)
C19 C20 1.51(3)
C20 C21 1.56(3)
C21 C22 1.55(4)
C22 C23 1.49(4)
C24 C25 1.51(3)
C25 C30 1.38(3)
C25 C26 1.40(3)
C26 C27 1.40(4)
C27 C28 1.39(4)
C27 C32 1.51(3)
C28 C29 1.40(4)
C29 C30 1.42(3)
C29 C31 1.43(4)
